data_7037991
loop_
_publ_author_name
'Bengiat, R.'
'Gil, M.'
'Klein, A.'
'Bogoslavsky, B.'
'Cohen, S.'
'Dubnikova, F.'
'Yardeni, G.'
'Zilbermann, I.'
'Almog, J.'

_publ_section_title
;
 Selective recognition of fluoride salts by vasarenes: a key role of a
 self-assembled in situ dimeric entity via an exceptionally short
 [O-H-O](-) H-bond.
;
_journal_issue 21
_journal_name_full 'Dalton transactions (Cambridge, England : 2003)'
_journal_page_first 8734
_journal_page_last 8739
_journal_paper_doi 10.1039/c5dt04171f
_journal_volume 45
_journal_year 2016
_chemical_formula_moiety 'C24 H14 O8, C2 H6 O'
_chemical_formula_sum 'C26 H20 O9'
_chemical_formula_weight 476.42
_chemical_name_common 'Bis Ninhydrin Resorcinol "chair" configuration'
_chemical_name_systematic
'(4S,12S,18S,26S)-4,12,18,26-Tetrahydroxy-13.17-dioxaheptacyclo[14.10.0.03,14.04,12.06,11.018,26.019,24] hexacosa-1,3(14),6,8,10,15,19,21,23-nonaene-5,25-dione'
_space_group_IT_number 14
_symmetry_cell_setting monoclinic
_symmetry_space_group_name_Hall '-P 2ybc'
_symmetry_space_group_name_H-M 'P 1 21/c 1'
_atom_sites_solution_hydrogens geom
_atom_sites_solution_primary direct
_atom_sites_solution_secondary difmap
_audit_creation_method SHELXL-97
_audit_update_record
;
2016-01-14 deposited with the CCDC.
2016-01-14 downloaded from the CCDC.
;
_cell_angle_alpha 90.00
_cell_angle_beta 99.560(2)
_cell_angle_gamma 90.00
_cell_formula_units_Z 4
_cell_length_a 10.811(1)
_cell_length_b 7.8640(8)
_cell_length_c 26.025(3)
_cell_measurement_reflns_used 4887
_cell_measurement_temperature 173(1)
_cell_measurement_theta_max 26.77
_cell_measurement_theta_min 2.27
_cell_volume 2181.9(4)
_computing_cell_refinement 'Bruker SMART'
_computing_data_collection 'Bruker SMART'
_computing_data_reduction 'Bruker SAINT'
_computing_molecular_graphics 'Bruker SHELXTL'
_computing_publication_material 'Bruker SHELXTL'
_computing_structure_refinement 'SHELXL-97 (Sheldrick, 1997)'
_computing_structure_solution 'SHELXS-97 (Sheldrick, 1990)'
_diffrn_ambient_temperature 173(1)
_diffrn_measured_fraction_theta_full 0.997
_diffrn_measured_fraction_theta_max 0.997
_diffrn_measurement_device_type 'CCD area detector'
_diffrn_measurement_method 'phi and omega scans'
_diffrn_radiation_monochromator graphite
_diffrn_radiation_source 'fine-focus sealed tube'
_diffrn_radiation_type MoK\a
_diffrn_radiation_wavelength 0.71073
_diffrn_reflns_av_R_equivalents 0.0480
_diffrn_reflns_av_unetI/netI 0.0394
_diffrn_reflns_limit_h_max 13
_diffrn_reflns_limit_h_min -13
_diffrn_reflns_limit_k_max 9
_diffrn_reflns_limit_k_min -9
_diffrn_reflns_limit_l_max 32
_diffrn_reflns_limit_l_min -32
_diffrn_reflns_number 22086
_diffrn_reflns_theta_full 26.50
_diffrn_reflns_theta_max 26.50
_diffrn_reflns_theta_min 2.27
_exptl_absorpt_coefficient_mu 0.111
_exptl_absorpt_correction_type none
_exptl_crystal_colour colorless
_exptl_crystal_density_diffrn 1.450
_exptl_crystal_density_method 'not measured'
_exptl_crystal_description shapeless
_exptl_crystal_F_000 992
_exptl_crystal_size_max 0.23
_exptl_crystal_size_mid 0.22
_exptl_crystal_size_min 0.10
_refine_diff_density_max 0.405
_refine_diff_density_min -0.355
_refine_diff_density_rms 0.077
_refine_ls_extinction_method none
_refine_ls_goodness_of_fit_ref 1.310
_refine_ls_hydrogen_treatment constr
_refine_ls_matrix_type full
_refine_ls_number_parameters 321
_refine_ls_number_reflns 4507
_refine_ls_number_restraints 0
_refine_ls_restrained_S_all 1.310
_refine_ls_R_factor_all 0.1077
_refine_ls_R_factor_gt 0.0977
_refine_ls_shift/su_max 0.000
_refine_ls_shift/su_mean 0.000
_refine_ls_structure_factor_coef Fsqd
_refine_ls_weighting_details 'calc w=1/[\s^2^(Fo^2^)+(0.0431P)^2^+5.3857P] where P=(Fo^2^+2Fc^2^)/3'
_refine_ls_weighting_scheme calc
_refine_ls_wR_factor_gt 0.1792
_refine_ls_wR_factor_ref 0.1835
_reflns_number_gt 4126
_reflns_number_total 4507
_reflns_threshold_expression >2sigma(I)
_cod_data_source_file c5dt04171f1.cif
_cod_data_source_block Maayan33
_cod_depositor_comments
;
The following automatic conversions were performed:

'_symmetry_cell_setting' value 'Monoclinic' changed to 'monoclinic'
according to
/usr/data/users/saulius/crontab/automatic-downloads/rss-feeds/RSC/lib/dictionaries/cif_core.dic
dictionary named 'cif_core.dic' version 2.4.2 from 2011-04-26.

Automatic conversion script
Id: cif_fix_values 4268 2015-11-12 08:31:59Z antanas 

 Adding full bibliography for 7037990--7037995.cif.
;
_cod_original_cell_volume 2181.8(4)
_cod_original_sg_symbol_H-M P2(1)/c
_cod_database_code 7037991

loop_
_symmetry_equiv_pos_as_xyz
'x, y, z'
'-x, y+1/2, -z+1/2'
'-x, -y, -z'
'x, -y-1/2, z-1/2'

loop_
_atom_site_label
_atom_site_type_symbol
_atom_site_fract_x
_atom_site_fract_y
_atom_site_fract_z
_atom_site_U_iso_or_equiv
_atom_site_adp_type
_atom_site_occupancy
_atom_site_symmetry_multiplicity
_atom_site_calc_flag
_atom_site_refinement_flags
C1 C 0.5942(3) 0.6038(4) 0.19818(13) 0.0145(7) Uani 1 1 d .
H1 H 0.5731 0.6378 0.2307 0.017 Uiso 1 1 calc R
C2 C 0.6729(3) 0.6968(4) 0.17239(13) 0.0148(7) Uani 1 1 d .
C3 C 0.7059(3) 0.6493(4) 0.12482(13) 0.0152(7) Uani 1 1 d .
C4 C 0.6539(3) 0.5050(4) 0.09906(13) 0.0134(7) Uani 1 1 d .
H4A H 0.6732 0.4731 0.0661 0.016 Uiso 1 1 calc R
C5 C 0.5727(3) 0.4095(4) 0.12350(12) 0.0124(7) Uani 1 1 d .
C6 C 0.5483(3) 0.4562(4) 0.17258(13) 0.0140(7) Uani 1 1 d .
C7 C 0.8214(3) 0.8943(4) 0.15921(13) 0.0146(7) Uani 1 1 d .
C8 C 0.9512(3) 0.8446(4) 0.18616(13) 0.0156(7) Uani 1 1 d .
C9 C 1.0129(3) 0.8949(5) 0.23499(14) 0.0211(8) Uani 1 1 d .
H9 H 0.9728 0.9658 0.2568 0.025 Uiso 1 1 calc R
C10 C 1.1344(4) 0.8383(5) 0.25074(15) 0.0260(9) Uani 1 1 d .
H10 H 1.1778 0.8706 0.2841 0.031 Uiso 1 1 calc R
C11 C 1.1948(4) 0.7353(5) 0.21914(16) 0.0282(9) Uani 1 1 d .
H11 H 1.2790 0.7009 0.2309 0.034 Uiso 1 1 calc R
C12 C 1.1337(3) 0.6826(5) 0.17087(16) 0.0251(9) Uani 1 1 d .
H12 H 1.1741 0.6118 0.1492 0.030 Uiso 1 1 calc R
C13 C 1.0095(3) 0.7377(4) 0.15509(14) 0.0175(7) Uani 1 1 d .
C14 C 0.9246(3) 0.7004(4) 0.10588(14) 0.0161(7) Uani 1 1 d .
C15 C 0.7965(3) 0.7779(4) 0.10958(13) 0.0139(7) Uani 1 1 d .
C16 C 0.4407(3) 0.2045(4) 0.15549(13) 0.0155(7) Uani 1 1 d .
C17 C 0.3022(3) 0.2195(4) 0.13654(13) 0.0158(7) Uani 1 1 d .
C18 C 0.2066(3) 0.1969(5) 0.16546(15) 0.0202(8) Uani 1 1 d .
H18 H 0.2244 0.1694 0.2015 0.024 Uiso 1 1 calc R
C19 C 0.0846(4) 0.2158(5) 0.13998(16) 0.0255(9) Uani 1 1 d .
H19 H 0.0176 0.2012 0.1590 0.031 Uiso 1 1 calc R
C20 C 0.0573(3) 0.2555(5) 0.08729(16) 0.0262(9) Uani 1 1 d .
H20 H -0.0277 0.2651 0.0709 0.031 Uiso 1 1 calc R
C21 C 0.1522(3) 0.2813(5) 0.05836(15) 0.0235(8) Uani 1 1 d .
H21 H 0.1341 0.3108 0.0225 0.028 Uiso 1 1 calc R
C22 C 0.2760(3) 0.2621(4) 0.08404(13) 0.0154(7) Uani 1 1 d .
C23 C 0.3926(3) 0.2751(4) 0.06236(13) 0.0140(7) Uani 1 1 d .
C24 C 0.5044(3) 0.2478(4) 0.10696(12) 0.0123(7) Uani 1 1 d .
O1 O 0.7268(2) 0.8473(3) 0.19175(9) 0.0174(5) Uani 1 1 d .
O2 O 0.8146(2) 1.0663(3) 0.15067(10) 0.0184(5) Uani 1 1 d .
H2 H 0.7472 1.0897 0.1309 0.028 Uiso 1 1 calc R
O3 O 0.9474(2) 0.6233(3) 0.06820(10) 0.0245(6) Uani 1 1 d .
O4 O 0.7506(2) 0.8755(3) 0.06481(9) 0.0174(5) Uani 1 1 d .
H4 H 0.7192 0.8105 0.0405 0.026 Uiso 1 1 calc R
O5 O 0.4779(2) 0.3386(3) 0.19398(9) 0.0189(6) Uani 1 1 d .
O6 O 0.4717(2) 0.0491(3) 0.17839(10) 0.0217(6) Uani 1 1 d .
H6 H 0.5484 0.0302 0.1790 0.033 Uiso 1 1 calc R
O7 O 0.4042(2) 0.2989(3) 0.01731(9) 0.0203(6) Uani 1 1 d .
O8 O 0.5869(2) 0.1239(3) 0.09365(10) 0.0187(5) Uani 1 1 d .
H8 H 0.5455 0.0419 0.0789 0.028 Uiso 1 1 calc R
O9 O 0.4377(3) -0.1127(4) 0.04435(12) 0.0347(7) Uani 1 1 d .
H9O H 0.4636 -0.1701 0.0212 0.052 Uiso 1 1 d R
C25 C 0.3468(4) -0.2139(6) 0.06501(19) 0.0381(11) Uani 1 1 d .
H25A H 0.3288 -0.1606 0.0974 0.046 Uiso 1 1 calc R
H25B H 0.3824 -0.3282 0.0740 0.046 Uiso 1 1 calc R
C26 C 0.2285(5) -0.2317(8) 0.0277(2) 0.0519(14) Uani 1 1 d .
H26A H 0.1950 -0.1186 0.0175 0.078 Uiso 1 1 calc R
H26B H 0.1674 -0.2949 0.0441 0.078 Uiso 1 1 calc R
H26C H 0.2447 -0.2933 -0.0032 0.078 Uiso 1 1 calc R

loop_
_atom_site_aniso_label
_atom_site_aniso_U_11
_atom_site_aniso_U_22
_atom_site_aniso_U_33
_atom_site_aniso_U_23
_atom_site_aniso_U_13
_atom_site_aniso_U_12
C1 0.0138(16) 0.0182(17) 0.0110(16) -0.0033(14) 0.0003(12) -0.0011(14)
C2 0.0108(16) 0.0162(17) 0.0155(17) -0.0052(14) -0.0037(13) 0.0001(13)
C3 0.0149(16) 0.0159(17) 0.0147(17) -0.0003(14) 0.0021(13) 0.0010(13)
C4 0.0143(16) 0.0170(17) 0.0090(16) -0.0006(13) 0.0024(12) 0.0003(13)
C5 0.0099(15) 0.0141(16) 0.0123(16) -0.0014(13) -0.0004(12) 0.0019(13)
C6 0.0111(16) 0.0168(17) 0.0140(17) 0.0005(14) 0.0017(12) -0.0015(13)
C7 0.0114(16) 0.0133(16) 0.0182(17) -0.0012(14) 0.0005(13) -0.0021(13)
C8 0.0185(17) 0.0095(16) 0.0182(17) 0.0042(13) 0.0012(14) -0.0037(13)
C9 0.0235(19) 0.0184(19) 0.0201(19) 0.0023(15) 0.0001(15) -0.0041(15)
C10 0.027(2) 0.025(2) 0.022(2) 0.0050(16) -0.0081(16) -0.0076(16)
C11 0.0151(18) 0.029(2) 0.038(2) 0.0111(18) -0.0038(16) -0.0003(16)
C12 0.0170(18) 0.027(2) 0.032(2) 0.0039(17) 0.0055(16) 0.0002(16)
C13 0.0186(17) 0.0127(17) 0.0217(18) 0.0048(14) 0.0047(14) -0.0035(14)
C14 0.0177(17) 0.0120(16) 0.0188(18) 0.0040(14) 0.0033(14) -0.0012(14)
C15 0.0154(17) 0.0120(16) 0.0136(16) -0.0020(13) 0.0001(13) -0.0022(13)
C16 0.0203(18) 0.0146(17) 0.0118(16) 0.0016(14) 0.0029(13) -0.0048(14)
C17 0.0172(17) 0.0109(16) 0.0182(18) -0.0023(14) -0.0004(13) -0.0037(13)
C18 0.0190(18) 0.0215(19) 0.0214(19) 0.0040(15) 0.0069(14) -0.0040(15)
C19 0.0194(19) 0.026(2) 0.033(2) -0.0023(18) 0.0106(16) -0.0066(16)
C20 0.0118(17) 0.032(2) 0.034(2) -0.0020(18) 0.0005(15) 0.0001(16)
C21 0.0214(19) 0.026(2) 0.0204(19) 0.0021(16) -0.0034(15) 0.0015(16)
C22 0.0173(17) 0.0123(16) 0.0159(17) 0.0004(14) 0.0004(13) -0.0008(13)
C23 0.0198(17) 0.0092(16) 0.0122(17) -0.0012(13) -0.0001(13) -0.0011(13)
C24 0.0144(16) 0.0107(15) 0.0111(16) -0.0005(13) 0.0003(12) -0.0004(13)
O1 0.0172(12) 0.0164(13) 0.0190(13) -0.0064(10) 0.0045(10) -0.0040(10)
O2 0.0152(12) 0.0135(12) 0.0238(14) -0.0020(10) -0.0049(10) -0.0010(10)
O3 0.0254(14) 0.0259(15) 0.0231(14) -0.0035(12) 0.0067(11) 0.0050(12)
O4 0.0201(13) 0.0168(12) 0.0142(12) -0.0009(10) -0.0007(10) 0.0007(10)
O5 0.0197(13) 0.0237(14) 0.0138(12) -0.0011(10) 0.0046(10) -0.0083(11)
O6 0.0213(13) 0.0220(14) 0.0217(13) 0.0098(11) 0.0029(11) 0.0017(11)
O7 0.0212(13) 0.0254(14) 0.0132(13) -0.0001(11) -0.0007(10) -0.0036(11)
O8 0.0152(12) 0.0129(12) 0.0266(14) -0.0077(11) -0.0002(10) 0.0010(10)
O9 0.0283(15) 0.0372(17) 0.0414(18) -0.0203(14) 0.0143(13) -0.0133(13)
C25 0.037(2) 0.034(2) 0.043(3) 0.004(2) 0.006(2) -0.009(2)
C26 0.034(3) 0.063(4) 0.059(3) -0.001(3) 0.011(2) -0.016(3)

loop_
_atom_type_symbol
_atom_type_description
_atom_type_scat_dispersion_real
_atom_type_scat_dispersion_imag
_atom_type_scat_source
C C 0.0033 0.0016 'International Tables Vol C Tables 4.2.6.8 and 6.1.1.4'
H H 0.0000 0.0000 'International Tables Vol C Tables 4.2.6.8 and 6.1.1.4'
O O 0.0106 0.0060 'International Tables Vol C Tables 4.2.6.8 and 6.1.1.4'

loop_
_geom_angle_atom_site_label_1
_geom_angle_atom_site_label_2
_geom_angle_atom_site_label_3
_geom_angle
C2 C1 C6 114.2(3)
C2 C1 H1 122.9
C6 C1 H1 122.9
O1 C2 C1 122.4(3)
O1 C2 C3 113.6(3)
C1 C2 C3 124.0(3)
C4 C3 C2 120.3(3)
C4 C3 C15 130.6(3)
C2 C3 C15 109.1(3)
C3 C4 C5 117.2(3)
C3 C4 H4A 121.4
C5 C4 H4A 121.4
C4 C5 C6 120.5(3)
C4 C5 C24 130.4(3)
C6 C5 C24 109.1(3)
O5 C6 C1 123.1(3)
O5 C6 C5 113.3(3)
C1 C6 C5 123.5(3)
O2 C7 O1 108.4(3)
O2 C7 C8 110.5(3)
O1 C7 C8 110.3(3)
O2 C7 C15 116.4(3)
O1 C7 C15 106.6(2)
C8 C7 C15 104.5(3)
C13 C8 C9 120.6(3)
C13 C8 C7 111.2(3)
C9 C8 C7 128.1(3)
C10 C9 C8 117.8(4)
C10 C9 H9 121.1
C8 C9 H9 121.1
C9 C10 C11 121.9(4)
C9 C10 H10 119.1
C11 C10 H10 119.1
C12 C11 C10 120.7(4)
C12 C11 H11 119.7
C10 C11 H11 119.7
C11 C12 C13 117.6(4)
C11 C12 H12 121.2
C13 C12 H12 121.2
C8 C13 C12 121.4(3)
C8 C13 C14 110.4(3)
C12 C13 C14 128.2(3)
O3 C14 C13 128.3(3)
O3 C14 C15 123.9(3)
C13 C14 C15 107.8(3)
O4 C15 C3 115.3(3)
O4 C15 C14 111.2(3)
C3 C15 C14 112.6(3)
O4 C15 C7 110.5(3)
C3 C15 C7 101.9(3)
C14 C15 C7 104.5(3)
O6 C16 O5 108.9(3)
O6 C16 C17 111.7(3)
O5 C16 C17 108.3(3)
O6 C16 C24 115.7(3)
O5 C16 C24 106.6(2)
C17 C16 C24 105.3(3)
C18 C17 C22 121.0(3)
C18 C17 C16 127.2(3)
C22 C17 C16 111.8(3)
C19 C18 C17 117.6(3)
C19 C18 H18 121.2
C17 C18 H18 121.2
C18 C19 C20 121.8(3)
C18 C19 H19 119.1
C20 C19 H19 119.1
C21 C20 C19 121.0(3)
C21 C20 H20 119.5
C19 C20 H20 119.5
C20 C21 C22 117.4(3)
C20 C21 H21 121.3
C22 C21 H21 121.3
C17 C22 C21 121.2(3)
C17 C22 C23 110.3(3)
C21 C22 C23 128.5(3)
O7 C23 C22 127.9(3)
O7 C23 C24 123.6(3)
C22 C23 C24 108.4(3)
O8 C24 C5 110.9(3)
O8 C24 C23 111.1(3)
C5 C24 C23 112.7(3)
O8 C24 C16 115.4(3)
C5 C24 C16 102.4(3)
C23 C24 C16 104.0(3)
C2 O1 C7 107.2(2)
C7 O2 H2 109.5
C15 O4 H4 109.5
C6 O5 C16 108.4(2)
C16 O6 H6 109.5
C24 O8 H8 109.5
C25 O9 H8 127.5
C25 O9 H9O 107.6
H8 O9 H9O 117.0
O9 C25 C26 112.2(4)
O9 C25 H25A 109.2
C26 C25 H25A 109.2
O9 C25 H25B 109.2
C26 C25 H25B 109.2
H25A C25 H25B 107.9
C25 C26 H26A 109.5
C25 C26 H26B 109.5
H26A C26 H26B 109.5
C25 C26 H26C 109.5
H26A C26 H26C 109.5
H26B C26 H26C 109.5

loop_
_geom_bond_atom_site_label_1
_geom_bond_atom_site_label_2
_geom_bond_distance
C1 C2 1.378(5)
C1 C6 1.389(5)
C1 H1 0.9500
C2 O1 1.377(4)
C2 C3 1.395(5)
C3 C4 1.388(5)
C3 C15 1.506(5)
C4 C5 1.388(5)
C4 H4A 0.9500
C5 C6 1.396(5)
C5 C24 1.497(5)
C6 O5 1.373(4)
C7 O2 1.371(4)
C7 O1 1.479(4)
C7 C8 1.513(5)
C7 C15 1.569(5)
C8 C13 1.388(5)
C8 C9 1.391(5)
C9 C10 1.383(5)
C9 H9 0.9500
C10 C11 1.392(6)
C10 H10 0.9500
C11 C12 1.382(6)
C11 H11 0.9500
C12 C13 1.405(5)
C12 H12 0.9500
C13 C14 1.476(5)
C14 O3 1.213(4)
C14 C15 1.531(5)
C15 O4 1.415(4)
C16 O6 1.376(4)
C16 O5 1.464(4)
C16 C17 1.501(5)
C16 C24 1.573(4)
C17 C18 1.387(5)
C17 C22 1.389(5)
C18 C19 1.383(5)
C18 H18 0.9500
C19 C20 1.389(6)
C19 H19 0.9500
C20 C21 1.385(5)
C20 H20 0.9500
C21 C22 1.401(5)
C21 H21 0.9500
C22 C23 1.468(5)
C23 O7 1.214(4)
C23 C24 1.545(4)
C24 O8 1.403(4)
O2 H2 0.8400
O4 H4 0.8400
O6 H6 0.8400
O8 H8 0.8400
O9 C25 1.437(5)
O9 H9O 0.8385
C25 C26 1.479(7)
C25 H25A 0.9900
C25 H25B 0.9900
C26 H26A 0.9800
C26 H26B 0.9800
C26 H26C 0.9800

loop_
_geom_hbond_atom_site_label_D
_geom_hbond_atom_site_label_H
_geom_hbond_atom_site_label_A
_geom_hbond_distance_DH
_geom_hbond_distance_HA
_geom_hbond_distance_DA
_geom_hbond_angle_DHA
_geom_hbond_site_symmetry_A
O8 H8 O9 0.84 1.82 2.649(4) 171.6 .
O6 H6 O1 0.84 2.38 3.151(3) 151.9 1_545
O2 H2 O8 0.84 1.86 2.693(3) 171.8 1_565
O4 H4 O7 0.84 2.03 2.839(3) 161.8 3_665
O9 H9O O7 0.84 2.13 2.925(4) 157.5 3_655
